data_7004639
loop_
_publ_author_name
'Griffith, Darren'
'Chopra, Atish'
'M\"uller-Bunz, Helge'
'Marmion, Celine J.'

_publ_section_title
;
 The reduction of platinum(IV) and palladium(IV) ions by
 2,6-pyridinedihydroxamic acid
;
_journal_issue 48
_journal_name_full 'Dalton Transactions'
_journal_page_first 6933
_journal_page_last 6939
_journal_paper_doi 10.1039/b809584a
_journal_year 2008
_chemical_absolute_configuration unk
_chemical_formula_sum 'C7 H7 N3 O4'
_chemical_formula_weight 197.16
_chemical_name_systematic
;
?
;
_space_group_IT_number 19
_symmetry_cell_setting orthorhombic
_symmetry_space_group_name_Hall 'P 2ac 2ab'
_symmetry_space_group_name_H-M 'P 21 21 21'
_atom_sites_solution_hydrogens difmap
_atom_sites_solution_primary direct
_atom_sites_solution_secondary difmap
_audit_creation_method SHELXL-97
_cell_angle_alpha 90.00
_cell_angle_beta 90.00
_cell_angle_gamma 90.00
_cell_formula_units_Z 4
_cell_length_a 4.9425(5)
_cell_length_b 9.6524(9)
_cell_length_c 15.7170(15)
_cell_measurement_reflns_used 9425
_cell_measurement_temperature 100(2)
_cell_measurement_theta_max 31.79
_cell_measurement_theta_min 2.48
_cell_volume 749.81(13)
_computing_cell_refinement 'Bruker SMART'
_computing_data_collection 'Bruker SMART'
_computing_data_reduction 'Bruker SAINT'
_computing_molecular_graphics 'Bruker SHELXTL'
_computing_publication_material 'Bruker SHELXTL'
_computing_structure_refinement 'SHELXL-97 (Sheldrick, 1997)'
_computing_structure_solution 'SHELXS-97 (Sheldrick, 1990)'
_diffrn_ambient_temperature 100(2)
_diffrn_measured_fraction_theta_full 0.965
_diffrn_measured_fraction_theta_max 0.965
_diffrn_measurement_device_type 'CCD area detector'
_diffrn_measurement_method 'phi and omega scans'
_diffrn_radiation_monochromator graphite
_diffrn_radiation_source 'fine-focus sealed tube'
_diffrn_radiation_type MoK\a
_diffrn_radiation_wavelength 0.71073
_diffrn_reflns_av_R_equivalents 0.0264
_diffrn_reflns_av_sigmaI/netI 0.0137
_diffrn_reflns_limit_h_max 7
_diffrn_reflns_limit_h_min -7
_diffrn_reflns_limit_k_max 14
_diffrn_reflns_limit_k_min -14
_diffrn_reflns_limit_l_max 22
_diffrn_reflns_limit_l_min -23
_diffrn_reflns_number 16788
_diffrn_reflns_theta_full 31.97
_diffrn_reflns_theta_max 31.97
_diffrn_reflns_theta_min 2.48
_exptl_absorpt_coefficient_mu 0.146
_exptl_absorpt_correction_T_max 0.9714
_exptl_absorpt_correction_T_min 0.8374
_exptl_absorpt_correction_type multi-scan
_exptl_absorpt_process_details SADABS
_exptl_crystal_colour brown
_exptl_crystal_density_diffrn 1.746
_exptl_crystal_density_method 'not measured'
_exptl_crystal_description block
_exptl_crystal_F_000 408
_exptl_crystal_size_max 0.60
_exptl_crystal_size_mid 0.40
_exptl_crystal_size_min 0.20
_refine_diff_density_max 0.494
_refine_diff_density_min -0.234
_refine_diff_density_rms 0.066
_refine_ls_extinction_method none
_refine_ls_goodness_of_fit_ref 1.064
_refine_ls_hydrogen_treatment refall
_refine_ls_matrix_type full
_refine_ls_number_parameters 155
_refine_ls_number_reflns 1485
_refine_ls_number_restraints 0
_refine_ls_restrained_S_all 1.064
_refine_ls_R_factor_all 0.0355
_refine_ls_R_factor_gt 0.0344
_refine_ls_shift/su_max 0.010
_refine_ls_shift/su_mean 0.003
_refine_ls_structure_factor_coef Fsqd
_refine_ls_weighting_details 'calc w=1/[\s^2^(Fo^2^)+(0.0639P)^2^+0.2310P] where P=(Fo^2^+2Fc^2^)/3'
_refine_ls_weighting_scheme calc
_refine_ls_wR_factor_gt 0.0941
_refine_ls_wR_factor_ref 0.0950
_reflns_number_gt 1435
_reflns_number_total 1485
_reflns_threshold_expression >2sigma(I)
_cod_data_source_file b809584a.txt
_cod_data_source_block nol24
_cod_depositor_comments
;
The following automatic conversions were performed:
'_symmetry_cell_setting' value 'Orthorhombic' changed to 'orthorhombic'
according to '/home/saulius/struct/CIF-dictionaries/cif_core.dic'
dictionary named 'cif_core.dic' version 2.4.1 from 2010-06-29.

Automatic conversion script
Id: cif_fix_enum 1527 2010-12-29 10:47:43Z saulius 
;
_cod_original_sg_symbol_H-M P2(1)2(1)2(1)
_cod_database_code 7004639

loop_
_symmetry_equiv_pos_as_xyz
'x, y, z'
'-x+1/2, -y, z+1/2'
'-x, y+1/2, -z+1/2'
'x+1/2, -y+1/2, -z'

loop_
_atom_site_label
_atom_site_type_symbol
_atom_site_fract_x
_atom_site_fract_y
_atom_site_fract_z
_atom_site_U_iso_or_equiv
_atom_site_adp_type
_atom_site_occupancy
_atom_site_symmetry_multiplicity
_atom_site_calc_flag
_atom_site_refinement_flags
_atom_site_disorder_assembly
_atom_site_disorder_group
N1 N 0.3276(3) 0.86271(12) 0.33818(7) 0.0094(2) Uani 1 1 d . . .
C1 C 0.5153(3) 0.86983(13) 0.39926(8) 0.0090(2) Uani 1 1 d . . .
C6 C 0.5062(3) 0.98980(13) 0.45978(8) 0.0094(2) Uani 1 1 d . . .
O1 O 0.6723(2) 0.99829(10) 0.51854(7) 0.0133(2) Uani 1 1 d . . .
N2 N 0.3030(3) 1.07763(12) 0.44807(7) 0.0112(2) Uani 1 1 d . . .
H1N2 H 0.194(6) 1.085(2) 0.4059(15) 0.021(6) Uiso 1 1 d . . .
O2 O 0.2655(2) 1.18215(11) 0.50793(7) 0.0125(2) Uani 1 1 d . . .
H1O2 H 0.393(7) 1.231(3) 0.506(2) 0.037(8) Uiso 1 1 d . . .
C2 C 0.7094(3) 0.76841(14) 0.41313(8) 0.0108(2) Uani 1 1 d . . .
H2 H 0.835(5) 0.779(2) 0.4554(13) 0.011(5) Uiso 1 1 d . . .
C3 C 0.7041(3) 0.65069(15) 0.36256(9) 0.0121(3) Uani 1 1 d . . .
H3 H 0.826(6) 0.579(2) 0.3712(14) 0.024(6) Uiso 1 1 d . . .
C4 C 0.5118(3) 0.64100(14) 0.29875(9) 0.0110(2) Uani 1 1 d . . .
H4 H 0.502(5) 0.565(2) 0.2632(13) 0.014(5) Uiso 1 1 d . . .
C5 C 0.3298(3) 0.74946(13) 0.28875(8) 0.0092(2) Uani 1 1 d . . .
C7 C 0.1195(3) 0.73882(14) 0.22055(8) 0.0100(2) Uani 1 1 d . . .
O3 O 0.0898(2) 0.63074(11) 0.17904(7) 0.0135(2) Uani 1 1 d . . .
N3 N -0.0251(3) 0.85432(13) 0.20957(7) 0.0112(2) Uani 1 1 d . . .
H1N3 H -0.013(6) 0.918(2) 0.2434(15) 0.023(6) Uiso 1 1 d . . .
O4 O -0.2519(2) 0.84890(11) 0.15754(7) 0.0122(2) Uani 1 1 d . . .
H1O4 H -0.215(6) 0.892(3) 0.1146(16) 0.026(6) Uiso 1 1 d . . .

loop_
_atom_site_aniso_label
_atom_site_aniso_U_11
_atom_site_aniso_U_22
_atom_site_aniso_U_33
_atom_site_aniso_U_23
_atom_site_aniso_U_13
_atom_site_aniso_U_12
N1 0.0107(5) 0.0087(5) 0.0088(5) -0.0005(4) -0.0010(4) -0.0003(4)
C1 0.0103(6) 0.0082(5) 0.0085(5) -0.0005(4) -0.0002(5) -0.0003(5)
C6 0.0105(5) 0.0079(5) 0.0097(5) -0.0002(4) 0.0014(5) -0.0004(5)
O1 0.0137(5) 0.0148(5) 0.0115(4) -0.0036(3) -0.0033(4) 0.0020(4)
N2 0.0130(5) 0.0107(5) 0.0100(5) -0.0037(4) -0.0025(4) 0.0022(5)
O2 0.0137(5) 0.0097(4) 0.0140(4) -0.0053(3) -0.0002(4) 0.0004(4)
C2 0.0114(6) 0.0117(5) 0.0093(5) -0.0009(4) -0.0008(5) 0.0009(5)
C3 0.0135(6) 0.0106(5) 0.0124(6) 0.0000(5) 0.0004(5) 0.0032(5)
C4 0.0131(6) 0.0094(5) 0.0106(5) -0.0006(4) 0.0013(5) 0.0012(5)
C5 0.0100(5) 0.0088(5) 0.0089(5) -0.0002(4) -0.0004(4) -0.0007(5)
C7 0.0107(6) 0.0107(6) 0.0086(5) 0.0013(4) 0.0001(5) -0.0010(5)
O3 0.0150(5) 0.0120(5) 0.0137(4) -0.0038(3) -0.0027(4) 0.0002(4)
N3 0.0138(5) 0.0100(5) 0.0099(5) -0.0010(4) -0.0031(4) 0.0005(5)
O4 0.0118(5) 0.0145(4) 0.0103(4) 0.0028(3) -0.0026(4) -0.0019(4)

loop_
_atom_type_symbol
_atom_type_description
_atom_type_scat_dispersion_real
_atom_type_scat_dispersion_imag
_atom_type_scat_source
C C 0.0033 0.0000 'International Tables Vol C Tables 4.2.6.8 and 6.1.1.4'
H H 0.0000 0.0000 'International Tables Vol C Tables 4.2.6.8 and 6.1.1.4'
N N 0.0061 0.0000 'International Tables Vol C Tables 4.2.6.8 and 6.1.1.4'
O O 0.0106 0.0000 'International Tables Vol C Tables 4.2.6.8 and 6.1.1.4'

loop_
_geom_angle_atom_site_label_1
_geom_angle_atom_site_label_2
_geom_angle_atom_site_label_3
_geom_angle
_geom_angle_site_symmetry_1
_geom_angle_site_symmetry_3
_geom_angle_publ_flag
C1 N1 C5 116.89(12) . . ?
N1 C1 C2 123.80(12) . . ?
N1 C1 C6 118.33(12) . . ?
C2 C1 C6 117.76(12) . . ?
O1 C6 N2 124.25(13) . . ?
O1 C6 C1 120.29(12) . . ?
N2 C6 C1 115.35(12) . . ?
C6 N2 O2 118.04(12) . . ?
C6 N2 H1N2 129.6(16) . . ?
O2 N2 H1N2 112.2(16) . . ?
N2 O2 H1O2 108(2) . . ?
C3 C2 C1 118.35(13) . . ?
C3 C2 H2 121.2(14) . . ?
C1 C2 H2 120.4(14) . . ?
C4 C3 C2 118.89(13) . . ?
C4 C3 H3 120.0(15) . . ?
C2 C3 H3 121.1(15) . . ?
C3 C4 C5 118.39(13) . . ?
C3 C4 H4 121.7(16) . . ?
C5 C4 H4 119.9(16) . . ?
N1 C5 C4 123.64(13) . . ?
N1 C5 C7 117.73(12) . . ?
C4 C5 C7 118.62(12) . . ?
O3 C7 N3 124.85(13) . . ?
O3 C7 C5 121.14(12) . . ?
N3 C7 C5 114.01(12) . . ?
C7 N3 O4 118.46(11) . . ?
C7 N3 H1N3 120.4(19) . . ?
O4 N3 H1N3 118(2) . . ?
N3 O4 H1O4 106.7(19) . . ?

loop_
_geom_bond_atom_site_label_1
_geom_bond_atom_site_label_2
_geom_bond_distance
_geom_bond_site_symmetry_2
_geom_bond_publ_flag
N1 C1 1.3366(17) . ?
N1 C5 1.3412(16) . ?
C1 C2 1.3880(19) . ?
C1 C6 1.4992(18) . ?
C6 O1 1.2385(17) . ?
C6 N2 1.3272(18) . ?
N2 O2 1.3919(15) . ?
N2 H1N2 0.86(3) . ?
O2 H1O2 0.79(4) . ?
C2 C3 1.3869(19) . ?
C2 H2 0.92(2) . ?
C3 C4 1.385(2) . ?
C3 H3 0.93(3) . ?
C4 C5 1.3890(19) . ?
C4 H4 0.93(2) . ?
C5 C7 1.4967(19) . ?
C7 O3 1.2391(17) . ?
C7 N3 1.3354(18) . ?
N3 O4 1.3886(16) . ?
N3 H1N3 0.81(2) . ?
O4 H1O4 0.81(3) . ?

loop_
_geom_hbond_atom_site_label_D
_geom_hbond_atom_site_label_H
_geom_hbond_atom_site_label_A
_geom_hbond_distance_DH
_geom_hbond_distance_HA
_geom_hbond_distance_DA
_geom_hbond_angle_DHA
_geom_hbond_site_symmetry_A
O4 H1O4 O1 0.81(3) 1.86(3) 2.6652(15) 172(3) 2_574
N2 H1N2 O3 0.86(3) 1.99(3) 2.8325(17) 169(2) 3
O2 H1O2 O2 0.79(4) 2.04(4) 2.8080(11) 167(3) 4_576

loop_
_geom_torsion_atom_site_label_1
_geom_torsion_atom_site_label_2
_geom_torsion_atom_site_label_3
_geom_torsion_atom_site_label_4
_geom_torsion
_geom_torsion_site_symmetry_1
_geom_torsion_site_symmetry_2
_geom_torsion_site_symmetry_3
_geom_torsion_site_symmetry_4
_geom_torsion_publ_flag
C5 N1 C1 C2 0.6(2) . . . . ?
C5 N1 C1 C6 -175.56(12) . . . . ?
N1 C1 C6 O1 178.18(13) . . . . ?
C2 C1 C6 O1 1.8(2) . . . . ?
N1 C1 C6 N2 1.85(18) . . . . ?
C2 C1 C6 N2 -174.53(13) . . . . ?
O1 C6 N2 O2 -3.3(2) . . . . ?
C1 C6 N2 O2 172.84(11) . . . . ?
N1 C1 C2 C3 -2.1(2) . . . . ?
C6 C1 C2 C3 174.10(12) . . . . ?
C1 C2 C3 C4 2.0(2) . . . . ?
C2 C3 C4 C5 -0.7(2) . . . . ?
C1 N1 C5 C4 0.9(2) . . . . ?
C1 N1 C5 C7 179.39(12) . . . . ?
C3 C4 C5 N1 -0.8(2) . . . . ?
C3 C4 C5 C7 -179.31(12) . . . . ?
N1 C5 C7 O3 -171.68(13) . . . . ?
C4 C5 C7 O3 6.9(2) . . . . ?
N1 C5 C7 N3 8.74(18) . . . . ?
C4 C5 C7 N3 -172.70(13) . . . . ?
O3 C7 N3 O4 10.3(2) . . . . ?
C5 C7 N3 O4 -170.11(11) . . . . ?

loop_
_cod_related_entry_id
_cod_related_entry_database
_cod_related_entry_code
1 ChemSpider 134072
